data_2216116
loop_
_publ_author_name
'Xuan, Xiao-Peng'
'Zhao, Pei-Zheng'

_publ_section_title
<i>catena</i>-Poly[[(2,9-dimethyl-1,10-phenanthroline-\k^2^<i>N</i>,<i>N</i>')lead(II)]-di-\m-2-hydroxybenzoato-\k^3^<i>O</i>^1^,<i>O</i>^1'^:<i>O</i>^2^;\k^3^<i>O</i>^2^:<i>O</i>^1^,<i>O</i>^1'^]
_journal_coeditor_code SJ2340
_journal_issue 11
_journal_name_full 'Acta Crystallographica Section E'
_journal_page_first m2678
_journal_page_last m2678
_journal_paper_doi 10.1107/S1600536807045941
_journal_volume 63
_journal_year 2007
_chemical_formula_iupac '[Pb (C7 H5 O3)2 (C14 H12 N2)]'
_chemical_formula_moiety 'C28 H22 N2 O6 Pb'
_chemical_formula_sum 'C28 H22 N2 O6 Pb'
_chemical_formula_weight 689.67
_chemical_name_systematic
;
<i>catena</i>-Poly[(2,9-dimethyl-1,10-phenanthroline-\k^2^N,N')lead(II)]-
di-\m-2-hydroxybenzoato-\k^3^O^1^,O^1'^:O^2^;\k^3^O^2^:O^1^,O^1'^]
;
_space_group_IT_number 60
_symmetry_cell_setting orthorhombic
_symmetry_space_group_name_Hall '-P 2n 2ab'
_symmetry_space_group_name_H-M 'P b c n'
_atom_sites_solution_hydrogens geom
_atom_sites_solution_primary direct
_atom_sites_solution_secondary difmap
_audit_creation_method SHELXL-97
_cell_angle_alpha 90.00
_cell_angle_beta 90.00
_cell_angle_gamma 90.00
_cell_formula_units_Z 4
_cell_length_a 19.6407(19)
_cell_length_b 12.9690(12)
_cell_length_c 9.8195(9)
_cell_measurement_reflns_used 5195
_cell_measurement_temperature 293(2)
_cell_measurement_theta_max 26.85
_cell_measurement_theta_min 2.80
_cell_volume 2501.2(4)
_computing_cell_refinement 'SAINT (Bruker, 1997)'
_computing_data_collection 'SMART (Bruker, 1997)'
_computing_data_reduction 'SAINT (Bruker, 1997)'
_computing_molecular_graphics 'SHELXTL (Bruker, 1997)'
_computing_publication_material 'SHELXTL (Bruker, 1997)'
_computing_structure_refinement 'SHELXL97 (Sheldrick, 1997)'
_computing_structure_solution 'SHELXS97 (Sheldrick, 1997)'
_diffrn_ambient_temperature 293(2)
_diffrn_measured_fraction_theta_full 0.999
_diffrn_measured_fraction_theta_max 0.999
_diffrn_measurement_device_type 'Bruker SMART CCD area-detector'
_diffrn_measurement_method '\f and \w'
_diffrn_radiation_monochromator graphite
_diffrn_radiation_source 'fine-focus sealed tube'
_diffrn_radiation_type MoK\a
_diffrn_radiation_wavelength 0.71073
_diffrn_reflns_av_R_equivalents 0.0335
_diffrn_reflns_av_sigmaI/netI 0.0194
_diffrn_reflns_limit_h_max 23
_diffrn_reflns_limit_h_min -23
_diffrn_reflns_limit_k_max 15
_diffrn_reflns_limit_k_min -15
_diffrn_reflns_limit_l_max 11
_diffrn_reflns_limit_l_min -11
_diffrn_reflns_number 17366
_diffrn_reflns_theta_full 25.49
_diffrn_reflns_theta_max 25.49
_diffrn_reflns_theta_min 2.80
_diffrn_standards_number 0
_exptl_absorpt_coefficient_mu 6.792
_exptl_absorpt_correction_T_max 0.443
_exptl_absorpt_correction_T_min 0.241
_exptl_absorpt_correction_type multi-scan
_exptl_absorpt_process_details '(SADABS; Bruker, 1997)'
_exptl_crystal_colour yellow
_exptl_crystal_density_diffrn 1.831
_exptl_crystal_density_method 'not measured'
_exptl_crystal_description block
_exptl_crystal_F_000 1336
_exptl_crystal_size_max 0.24
_exptl_crystal_size_mid 0.15
_exptl_crystal_size_min 0.12
_refine_diff_density_max 0.440
_refine_diff_density_min -0.677
_refine_ls_extinction_method none
_refine_ls_goodness_of_fit_ref 1.044
_refine_ls_hydrogen_treatment constr
_refine_ls_matrix_type full
_refine_ls_number_parameters 169
_refine_ls_number_reflns 2323
_refine_ls_number_restraints 0
_refine_ls_restrained_S_all 1.044
_refine_ls_R_factor_all 0.0316
_refine_ls_R_factor_gt 0.0181
_refine_ls_shift/su_max 0.002
_refine_ls_shift/su_mean 0.000
_refine_ls_structure_factor_coef Fsqd
_refine_ls_weighting_details 'calc w=1/[\s^2^(Fo^2^)+(0.0159P)^2^+3.2022P] where P=(Fo^2^+2Fc^2^)/3'
_refine_ls_weighting_scheme calc
_refine_ls_wR_factor_gt 0.0392
_refine_ls_wR_factor_ref 0.0441
_reflns_number_gt 1682
_reflns_number_total 2323
_reflns_threshold_expression I>2\s(I)
_cod_data_source_file sj2340.cif
_cod_data_source_block I
_cod_database_code 2216116
_cod_database_fobs_code 2216116

loop_
_symmetry_equiv_pos_as_xyz
'x, y, z'
'-x+1/2, -y+1/2, z+1/2'
'-x, y, -z+1/2'
'x+1/2, -y+1/2, -z'
'-x, -y, -z'
'x-1/2, y-1/2, -z-1/2'
'x, -y, z-1/2'
'-x-1/2, y-1/2, z'

loop_
_atom_site_type_symbol
_atom_site_label
_atom_site_fract_x
_atom_site_fract_y
_atom_site_fract_z
_atom_site_U_iso_or_equiv
_atom_site_adp_type
_atom_site_calc_flag
_atom_site_refinement_flags
_atom_site_occupancy
Pb Pb1 0.5000 0.681947(12) 1.2500 0.02840(7) Uani d S 1
O O1 0.39415(14) 0.73146(19) 1.0950(3) 0.0421(7) Uani d . 1
O O2 0.46065(14) 0.6121(2) 1.0038(3) 0.0509(7) Uani d . 1
O O3 0.41486(16) 0.4894(2) 0.8289(3) 0.0676(10) Uani d . 1
H H3 0.4414 0.5131 0.8854 0.101 Uiso d R 1
N N1 0.54686(15) 0.8440(2) 1.1448(3) 0.0283(7) Uani d . 1
C C1 0.59274(19) 0.8427(3) 1.0457(4) 0.0330(8) Uani d . 1
C C2 0.61983(19) 0.9346(3) 0.9934(4) 0.0410(9) Uani d . 1
H H2 0.6525 0.9320 0.9249 0.049 Uiso calc R 1
C C3 0.5986(2) 1.0276(3) 1.0422(4) 0.0412(10) Uani d . 1
H H3A 0.6164 1.0884 1.0069 0.049 Uiso calc R 1
C C4 0.54957(19) 1.0310(3) 1.1463(4) 0.0325(8) Uani d . 1
C C5 0.52573(17) 0.9357(3) 1.1951(3) 0.0271(7) Uani d . 1
C C6 0.5238(2) 1.1256(3) 1.2008(4) 0.0408(10) Uani d . 1
H H6 0.5401 1.1880 1.1675 0.049 Uiso calc R 1
C C7 0.6143(2) 0.7411(3) 0.9886(4) 0.0452(10) Uani d . 1
H H7A 0.6383 0.7027 1.0571 0.068 Uiso calc R 1
H H7B 0.6437 0.7521 0.9118 0.068 Uiso calc R 1
H H7C 0.5749 0.7030 0.9601 0.068 Uiso calc R 1
C C8 0.3607(2) 0.5531(3) 0.8161(4) 0.0420(9) Uani d . 1
C C9 0.35326(18) 0.6393(3) 0.9001(4) 0.0309(8) Uani d . 1
C C10 0.29722(19) 0.7031(3) 0.8802(4) 0.0418(10) Uani d . 1
H H10 0.2917 0.7608 0.9353 0.050 Uiso calc R 1
C C11 0.2497(2) 0.6826(3) 0.7808(4) 0.0505(12) Uani d . 1
H H11 0.2128 0.7264 0.7677 0.061 Uiso calc R 1
C C12 0.2578(2) 0.5956(4) 0.7005(5) 0.0552(12) Uani d . 1
H H12 0.2257 0.5810 0.6336 0.066 Uiso calc R 1
C C13 0.3120(2) 0.5310(3) 0.7180(4) 0.0555(12) Uani d . 1
H H13 0.3163 0.4723 0.6642 0.067 Uiso calc R 1
C C14 0.40548(19) 0.6634(3) 1.0067(4) 0.0326(8) Uani d . 1

loop_
_atom_site_aniso_label
_atom_site_aniso_U_11
_atom_site_aniso_U_22
_atom_site_aniso_U_33
_atom_site_aniso_U_12
_atom_site_aniso_U_13
_atom_site_aniso_U_23
Pb1 0.03391(11) 0.02267(9) 0.02861(10) 0.000 -0.00428(10) 0.000
O1 0.0499(17) 0.0371(15) 0.0393(16) 0.0065(13) -0.0091(13) -0.0094(13)
O2 0.0411(17) 0.0631(18) 0.0486(17) 0.0182(15) -0.0138(14) -0.0164(15)
O3 0.076(2) 0.0532(19) 0.073(2) 0.0292(17) -0.0294(19) -0.0326(17)
N1 0.0315(17) 0.0251(15) 0.0284(16) 0.0009(13) 0.0007(13) -0.0006(12)
C1 0.033(2) 0.032(2) 0.034(2) 0.0013(17) 0.0004(17) -0.0017(16)
C2 0.039(2) 0.044(2) 0.040(2) -0.0061(19) 0.0102(18) 0.0028(19)
C3 0.047(2) 0.036(2) 0.041(2) -0.0098(19) 0.0067(19) 0.0072(17)
C4 0.040(2) 0.0274(19) 0.0303(19) -0.0050(17) -0.0022(16) 0.0037(16)
C5 0.0288(17) 0.0301(19) 0.0225(16) 0.0018(15) 0.0007(14) -0.0014(15)
C6 0.055(3) 0.0255(19) 0.041(2) -0.0057(17) -0.0036(17) 0.0023(16)
C7 0.043(3) 0.043(2) 0.050(3) 0.004(2) 0.015(2) -0.003(2)
C8 0.047(2) 0.038(2) 0.041(2) 0.0015(19) -0.009(2) -0.0066(19)
C9 0.030(2) 0.0321(19) 0.0305(19) -0.0013(16) -0.0011(16) 0.0034(16)
C10 0.035(2) 0.046(2) 0.044(2) 0.0038(19) 0.0001(19) -0.0031(19)
C11 0.032(2) 0.067(3) 0.053(3) 0.002(2) -0.0090(19) 0.008(2)
C12 0.049(3) 0.067(3) 0.049(3) -0.015(2) -0.017(2) -0.002(2)
C13 0.063(3) 0.051(3) 0.052(3) -0.006(2) -0.015(2) -0.013(2)
C14 0.037(2) 0.0318(19) 0.0295(19) -0.0016(17) -0.0012(17) 0.0040(16)

loop_
_atom_type_symbol
_atom_type_description
_atom_type_scat_dispersion_real
_atom_type_scat_dispersion_imag
_atom_type_scat_source
C C 0.0033 0.0016 'International Tables Vol C Tables 4.2.6.8 and 6.1.1.4'
H H 0.0000 0.0000 'International Tables Vol C Tables 4.2.6.8 and 6.1.1.4'
N N 0.0061 0.0033 'International Tables Vol C Tables 4.2.6.8 and 6.1.1.4'
O O 0.0106 0.0060 'International Tables Vol C Tables 4.2.6.8 and 6.1.1.4'
Pb Pb -3.3944 10.1111 'International Tables Vol C Tables 4.2.6.8 and 6.1.1.4'

loop_
_geom_angle_atom_site_label_1
_geom_angle_atom_site_label_2
_geom_angle_atom_site_label_3
_geom_angle_site_symmetry_1
_geom_angle_site_symmetry_3
_geom_angle
N1 Pb1 N1 . 3_657 66.71(13)
N1 Pb1 O1 . . 81.32(9)
N1 Pb1 O1 3_657 . 75.34(8)
N1 Pb1 O1 . 3_657 75.34(8)
N1 Pb1 O1 3_657 3_657 81.32(9)
O1 Pb1 O1 . 3_657 152.01(11)
N1 Pb1 O2 . . 91.01(9)
N1 Pb1 O2 3_657 . 122.98(9)
O1 Pb1 O2 . . 48.90(8)
O1 Pb1 O2 3_657 . 145.09(8)
N1 Pb1 O2 . 3_657 122.97(9)
N1 Pb1 O2 3_657 3_657 91.01(9)
O1 Pb1 O2 . 3_657 145.09(8)
O1 Pb1 O2 3_657 3_657 48.90(8)
O2 Pb1 O2 . 3_657 140.70(12)
N1 Pb1 O3 . 7_566 164.79(9)
N1 Pb1 O3 3_657 7_566 108.72(10)
O1 Pb1 O3 . 7_566 83.49(8)
O1 Pb1 O3 3_657 7_566 119.06(8)
O2 Pb1 O3 . 7_566 79.39(9)
O2 Pb1 O3 3_657 7_566 70.51(8)
N1 Pb1 O3 . 5_667 108.72(10)
N1 Pb1 O3 3_657 5_667 164.79(9)
O1 Pb1 O3 . 5_667 119.06(8)
O1 Pb1 O3 3_657 5_667 83.49(8)
O2 Pb1 O3 . 5_667 70.51(8)
O2 Pb1 O3 3_657 5_667 79.39(9)
O3 Pb1 O3 7_566 5_667 79.34(14)
N1 Pb1 C14 . . 88.10(9)
N1 Pb1 C14 3_657 . 99.53(10)
O1 Pb1 C14 . . 24.37(8)
O1 Pb1 C14 3_657 . 161.67(9)
O2 Pb1 C14 . . 24.75(8)
O2 Pb1 C14 3_657 . 148.74(9)
O3 Pb1 C14 7_566 . 78.23(9)
O3 Pb1 C14 5_667 . 94.70(9)
N1 Pb1 C14 . 3_657 99.53(10)
N1 Pb1 C14 3_657 3_657 88.10(9)
O1 Pb1 C14 . 3_657 161.67(9)
O1 Pb1 C14 3_657 3_657 24.37(8)
O2 Pb1 C14 . 3_657 148.74(9)
O2 Pb1 C14 3_657 3_657 24.75(8)
O3 Pb1 C14 7_566 3_657 94.70(9)
O3 Pb1 C14 5_667 3_657 78.23(9)
C14 Pb1 C14 . 3_657 170.91(13)
C14 O1 Pb1 . . 95.0(2)
C14 O2 Pb1 . . 92.7(2)
C8 O3 Pb1 . 5_667 154.2(2)
C8 O3 H3 . . 109.5
Pb1 O3 H3 5_667 . 95.9
C1 N1 C5 . . 119.1(3)
C1 N1 Pb1 . . 122.6(2)
C5 N1 Pb1 . . 118.2(2)
N1 C1 C2 . . 121.1(3)
N1 C1 C7 . . 118.6(3)
C2 C1 C7 . . 120.3(3)
C3 C2 C1 . . 120.4(4)
C3 C2 H2 . . 119.8
C1 C2 H2 . . 119.8
C2 C3 C4 . . 119.5(4)
C2 C3 H3A . . 120.2
C4 C3 H3A . . 120.2
C5 C4 C3 . . 116.7(3)
C5 C4 C6 . . 120.6(3)
C3 C4 C6 . . 122.7(3)
N1 C5 C4 . . 123.1(3)
N1 C5 C5 . 3_657 118.42(19)
C4 C5 C5 . 3_657 118.5(2)
C6 C6 C4 3_657 . 121.0(2)
C6 C6 H6 3_657 . 119.5
C4 C6 H6 . . 119.5
C1 C7 H7A . . 109.5
C1 C7 H7B . . 109.5
H7A C7 H7B . . 109.5
C1 C7 H7C . . 109.5
H7A C7 H7C . . 109.5
H7B C7 H7C . . 109.5
O3 C8 C13 . . 118.7(4)
O3 C8 C9 . . 121.1(3)
C13 C8 C9 . . 120.2(4)
C10 C9 C8 . . 118.4(3)
C10 C9 C14 . . 121.0(3)
C8 C9 C14 . . 120.5(3)
C11 C10 C9 . . 121.4(4)
C11 C10 H10 . . 119.3
C9 C10 H10 . . 119.3
C10 C11 C12 . . 118.9(4)
C10 C11 H11 . . 120.6
C12 C11 H11 . . 120.6
C13 C12 C11 . . 121.2(4)
C13 C12 H12 . . 119.4
C11 C12 H12 . . 119.4
C12 C13 C8 . . 119.8(4)
C12 C13 H13 . . 120.1
C8 C13 H13 . . 120.1
O1 C14 O2 . . 122.3(3)
O1 C14 C9 . . 120.5(3)
O2 C14 C9 . . 117.3(3)
O1 C14 Pb1 . . 60.66(19)
O2 C14 Pb1 . . 62.50(19)
C9 C14 Pb1 . . 170.1(2)

loop_
_geom_bond_atom_site_label_1
_geom_bond_atom_site_label_2
_geom_bond_site_symmetry_2
_geom_bond_distance
Pb1 N1 . 2.516(3)
Pb1 N1 3_657 2.516(3)
Pb1 O1 . 2.656(3)
Pb1 O1 3_657 2.656(3)
Pb1 O2 . 2.695(3)
Pb1 O2 3_657 2.695(3)
Pb1 O3 7_566 2.887(3)
Pb1 O3 5_667 2.887(3)
Pb1 C14 . 3.035(4)
Pb1 C14 3_657 3.035(4)
O1 C14 . 1.257(4)
O2 C14 . 1.272(4)
O3 C8 . 1.353(4)
O3 Pb1 5_667 2.887(3)
O3 H3 . 0.8200
N1 C1 . 1.326(4)
N1 C5 . 1.353(4)
C1 C2 . 1.402(5)
C1 C7 . 1.495(5)
C2 C3 . 1.364(5)
C2 H2 . 0.9300
C3 C4 . 1.405(5)
C3 H3A . 0.9300
C4 C5 . 1.405(5)
C4 C6 . 1.432(5)
C5 C5 3_657 1.478(7)
C6 C6 3_657 1.344(8)
C6 H6 . 0.9300
C7 H7A . 0.9600
C7 H7B . 0.9600
C7 H7C . 0.9600
C8 C13 . 1.387(5)
C8 C9 . 1.397(5)
C9 C10 . 1.390(5)
C9 C14 . 1.499(5)
C10 C11 . 1.377(5)
C10 H10 . 0.9300
C11 C12 . 1.385(6)
C11 H11 . 0.9300
C12 C13 . 1.366(6)
C12 H12 . 0.9300
C13 H13 . 0.9300

loop_
_geom_hbond_atom_site_label_D
_geom_hbond_atom_site_label_H
_geom_hbond_atom_site_label_A
_geom_hbond_distance_DH
_geom_hbond_distance_HA
_geom_hbond_distance_DA
_geom_hbond_angle_DHA
O3 H3 O2 0.82 1.77 2.507(4) 148.2

loop_
_geom_torsion_atom_site_label_1
_geom_torsion_atom_site_label_2
_geom_torsion_atom_site_label_3
_geom_torsion_atom_site_label_4
_geom_torsion_site_symmetry_1
_geom_torsion_site_symmetry_4
_geom_torsion
N1 Pb1 O1 C14 . . 104.8(2)
N1 Pb1 O1 C14 3_657 . 172.9(2)
O1 Pb1 O1 C14 3_657 . 138.4(2)
O2 Pb1 O1 C14 . . 5.8(2)
O2 Pb1 O1 C14 3_657 . -117.2(2)
O3 Pb1 O1 C14 7_566 . -75.8(2)
O3 Pb1 O1 C14 5_667 . -1.8(2)
C14 Pb1 O1 C14 3_657 . -161.1(3)
N1 Pb1 O2 C14 . . -83.3(2)
N1 Pb1 O2 C14 3_657 . -20.6(3)
O1 Pb1 O2 C14 . . -5.7(2)
O1 Pb1 O2 C14 3_657 . -148.6(2)
O2 Pb1 O2 C14 3_657 . 125.0(2)
O3 Pb1 O2 C14 7_566 . 84.9(2)
O3 Pb1 O2 C14 5_667 . 167.2(2)
C14 Pb1 O2 C14 3_657 . 166.4(2)
N1 Pb1 N1 C1 3_657 . 178.7(3)
O1 Pb1 N1 C1 . . -103.6(3)
O1 Pb1 N1 C1 3_657 . 92.0(3)
O2 Pb1 N1 C1 . . -55.5(3)
O2 Pb1 N1 C1 3_657 . 103.5(3)
O3 Pb1 N1 C1 7_566 . -105.9(4)
O3 Pb1 N1 C1 5_667 . 14.2(3)
C14 Pb1 N1 C1 . . -80.1(3)
C14 Pb1 N1 C1 3_657 . 94.9(3)
N1 Pb1 N1 C5 3_657 . 0.90(19)
O1 Pb1 N1 C5 . . 78.6(2)
O1 Pb1 N1 C5 3_657 . -85.8(2)
O2 Pb1 N1 C5 . . 126.7(2)
O2 Pb1 N1 C5 3_657 . -74.2(3)
O3 Pb1 N1 C5 7_566 . 76.3(4)
O3 Pb1 N1 C5 5_667 . -163.5(2)
C14 Pb1 N1 C5 . . 102.1(3)
C14 Pb1 N1 C5 3_657 . -82.8(3)
C5 N1 C1 C2 . . 0.4(5)
Pb1 N1 C1 C2 . . -177.3(3)
C5 N1 C1 C7 . . -178.5(3)
Pb1 N1 C1 C7 . . 3.8(5)
N1 C1 C2 C3 . . -1.0(6)
C7 C1 C2 C3 . . 177.8(4)
C1 C2 C3 C4 . . 0.4(6)
C2 C3 C4 C5 . . 0.7(5)
C2 C3 C4 C6 . . -178.7(4)
C1 N1 C5 C4 . . 0.7(5)
Pb1 N1 C5 C4 . . 178.6(3)
C1 N1 C5 C5 . 3_657 179.6(4)
Pb1 N1 C5 C5 . 3_657 -2.5(5)
C3 C4 C5 N1 . . -1.3(5)
C6 C4 C5 N1 . . 178.1(4)
C3 C4 C5 C5 . 3_657 179.8(4)
C6 C4 C5 C5 . 3_657 -0.8(6)
C5 C4 C6 C6 . 3_657 -0.1(7)
C3 C4 C6 C6 . 3_657 179.2(5)
Pb1 O3 C8 C13 5_667 . 6.3(9)
Pb1 O3 C8 C9 5_667 . -174.0(4)
O3 C8 C9 C10 . . 178.7(4)
C13 C8 C9 C10 . . -1.6(6)
O3 C8 C9 C14 . . 0.0(6)
C13 C8 C9 C14 . . 179.7(4)
C8 C9 C10 C11 . . 0.1(6)
C14 C9 C10 C11 . . 178.7(3)
C9 C10 C11 C12 . . 0.9(6)
C10 C11 C12 C13 . . -0.4(7)
C11 C12 C13 C8 . . -1.1(7)
O3 C8 C13 C12 . . -178.2(4)
C9 C8 C13 C12 . . 2.1(7)
Pb1 O1 C14 O2 . . -11.0(4)
Pb1 O1 C14 C9 . . 168.7(3)
Pb1 O2 C14 O1 . . 10.8(4)
Pb1 O2 C14 C9 . . -168.9(3)
C10 C9 C14 O1 . . 11.9(5)
C8 C9 C14 O1 . . -169.5(4)
C10 C9 C14 O2 . . -168.5(4)
C8 C9 C14 O2 . . 10.2(5)
N1 Pb1 C14 O1 . . -73.0(2)
N1 Pb1 C14 O1 3_657 . -7.0(2)
O1 Pb1 C14 O1 3_657 . -98.1(4)
O2 Pb1 C14 O1 . . -169.5(4)
O2 Pb1 C14 O1 3_657 . 101.1(3)
O3 Pb1 C14 O1 7_566 . 100.3(2)
O3 Pb1 C14 O1 5_667 . 178.4(2)
N1 Pb1 C14 O2 . . 96.5(2)
N1 Pb1 C14 O2 3_657 . 162.5(2)
O1 Pb1 C14 O2 . . 169.5(4)
O1 Pb1 C14 O2 3_657 . 71.4(4)
O2 Pb1 C14 O2 3_657 . -89.3(3)
O3 Pb1 C14 O2 7_566 . -90.2(2)
O3 Pb1 C14 O2 5_667 . -12.1(2)
